data_1535893
loop_
_publ_author_name
'Iskhakova, L.D.'
'Gasanov, Yu.M.'

_publ_section_title
;
 Double sulfates M3TR(SO4)3 (M=K, Rb) with frame-structure
;
_journal_name_full 'Zhurnal Strukturnoi Khimii (Issue-No. from 1981)'
_journal_page_first 110
_journal_page_last 115
_journal_volume 32
_journal_year 1991
_chemical_formula_sum 'Er K3 O12 S3'
_chemical_name_systematic 'K3 Er (S O4)3'
_space_group_IT_number 7
_symmetry_space_group_name_Hall 'P -2yc'
_symmetry_space_group_name_H-M 'P 1 c 1'
_cell_angle_alpha 90
_cell_angle_beta 110.72
_cell_angle_gamma 90
_cell_formula_units_Z 4
_cell_length_a 9.222
_cell_length_b 14.688
_cell_length_c 9.008
_cell_volume 1141.239
_citation_journal_id_ASTM ZSTKAI
_cod_data_source_file Iskhakova_ZSTKAI_1991_1156.cif
_cod_data_source_block Er1K3O12S3
_cod_original_formula_sum 'Er1 K3 O12 S3'
_cod_database_code 1535893

loop_
_symmetry_equiv_pos_as_xyz
x,y,z
x,-y,z+1/2

loop_
_atom_site_label
_atom_site_type_symbol
_atom_site_fract_x
_atom_site_fract_y
_atom_site_fract_z
_atom_site_occupancy
_atom_site_U_iso_or_equiv
K5 K+1 0.6866 0.7397 0.0489 1 0.0
Er2 Er+3 0.5087 0.9885 0.0366 1 0.0
O19 O-2 0.4 0.216 0.201 1 0.0
S3 S+6 0.5001 0.951 0.1644 1 0.0
S1 S+6 0.5874 0.651 0.3421 1 0.0
S4 S+6 0.3437 0.3098 0.2085 1 0.0
K3 K+1 0.8468 0.9885 -0.0283 1 0.0
O11 O-2 0.371 0.019 0.092 1 0.0
O18 O-2 0.225 0.303 0.281 1 0.0
O22 O-2 0.003 0.567 0.313 1 0.0
K2 K+1 0.3337 0.5118 0.7567 1 0.0
O8 O-2 0.973 0.143 0.334 1 0.0
S6 S+6 0.0865 0.1528 -0.1449 1 0.0
O9 O-2 0.637 -0.003 0.16 1 0.0
O4 O-2 0.525 0.723 0.41 1 0.0
Er1 Er+3 0 0.32629 0 1 0.0
O13 O-2 0.25 0.157 -0.141 1 0.0
O14 O-2 0.011 0.07 0.781 1 0.0
O23 O-2 0.17 0.562 0.165 1 0.0
O5 O-2 0.777 0.144 0.068 1 0.0
K1 K+1 0.7356 0.5584 -0.0378 1 0.0
O20 O-2 0.469 0.37 0.295 1 0.0
O10 O-2 0.514 0.939 0.329 1 0.0
K6 K+1 0.207 0.7384 0.0814 1 0.0
O1 O-2 0.49 0.638 0.177 1 0.0
O7 O-2 0.898 0.284 0.19 1 0.0
O15 O-2 0.004 0.233 -0.233 1 0.0
O21 O-2 0.913 0.616 0.042 1 0.0
O6 O-2 0.713 0.199 0.278 1 0.0
O24 O-2 0.96 0.456 0.109 1 0.0
S2 S+6 0.8459 0.1934 0.2204 1 0.0
O2 O-2 0.594 0.568 0.431 1 0.0
K4 K+1 0.2312 0.0753 0.2932 1 0.0
O17 O-2 0.263 0.345 0.045 1 0.0
O16 O-2 0.079 0.166 0.017 1 0.0
S5 S+6 0.01 0.5521 0.1549 1 0.0
O3 O-2 0.744 0.678 0.353 1 0.0
O12 O-2 0.457 0.866 0.077 1 0.0
